data_1570471
loop_
_publ_author_name
'Zhou, Tong'
'Guo, Yu-Ting'
'Yang, Chun'
'Meng, Xian-Bin'
'Du, Fu-Sheng'
'Li, Zi-Chen'

_publ_section_title
;
 High-Tg PLA copolymers via base-catalyzed transesterification of PLA with
 2,5,7-trioxabicyclo[2.2.2]octan-6-one
;
_journal_issue 3
_journal_name_full 'Polymer Chemistry'
_journal_page_first 156
_journal_page_last 165
_journal_paper_doi 10.1039/D3PY01250F
_journal_volume 15
_journal_year 2024
_chemical_formula_sum 'C6 H8 O4'
_chemical_formula_weight 144.12
_space_group_crystal_system orthorhombic
_space_group_IT_number 61
_space_group_name_Hall '-P 2ac 2ab'
_space_group_name_H-M_alt 'P b c a'
_atom_sites_solution_hydrogens geom
_atom_sites_solution_primary dual
_audit_creation_method SHELXL-2014/7
_audit_update_record
;
2022-10-31 deposited with the CCDC.	2023-11-23 downloaded from the CCDC.
;
_cell_angle_alpha 90
_cell_angle_beta 90
_cell_angle_gamma 90
_cell_formula_units_Z 8
_cell_length_a 6.6336(3)
_cell_length_b 10.5499(6)
_cell_length_c 18.8351(15)
_cell_measurement_reflns_used 1228
_cell_measurement_temperature 180.00(10)
_cell_measurement_theta_max 28.3560
_cell_measurement_theta_min 3.7520
_cell_volume 1318.15(14)
_computing_structure_refinement 'SHELXL-2014/7 (Sheldrick, 2014)'
_diffrn_ambient_environment N~2~
_diffrn_ambient_temperature 180.00(10)
_diffrn_detector 'CCD plate'
_diffrn_measured_fraction_theta_full 0.997
_diffrn_measured_fraction_theta_max 0.993
_diffrn_measurement_device 'four-circle diffractometer'
_diffrn_measurement_device_type 'XtaLAB AFC12 (RINC): Kappa single'
_diffrn_radiation_monochromator graphite
_diffrn_radiation_probe x-ray
_diffrn_radiation_type 'Mo K\a'
_diffrn_radiation_wavelength 0.71073
_diffrn_reflns_av_R_equivalents 0.0275
_diffrn_reflns_av_unetI/netI 0.0368
_diffrn_reflns_Laue_measured_fraction_full 0.997
_diffrn_reflns_Laue_measured_fraction_max 0.993
_diffrn_reflns_limit_h_max 8
_diffrn_reflns_limit_h_min -8
_diffrn_reflns_limit_k_max 13
_diffrn_reflns_limit_k_min -13
_diffrn_reflns_limit_l_max 24
_diffrn_reflns_limit_l_min -14
_diffrn_reflns_number 4711
_diffrn_reflns_point_group_measured_fraction_full 0.997
_diffrn_reflns_point_group_measured_fraction_max 0.993
_diffrn_reflns_theta_full 25.242
_diffrn_reflns_theta_max 27.461
_diffrn_reflns_theta_min 3.757
_diffrn_source 'fine-focus sealed X-ray tube'
_diffrn_source_type 'Enhance (Mo) X-ray Source'
_exptl_absorpt_coefficient_mu 0.124
_exptl_absorpt_correction_T_max 1.00000
_exptl_absorpt_correction_T_min 0.53509
_exptl_absorpt_correction_type multi-scan
_exptl_absorpt_process_details
;
CrysAlisPro 1.171.39.29a (Rigaku Oxford Diffraction, 2015)
Empirical absorption correction using spherical harmonics,
 implemented in SCALE3 ABSPACK scaling algorithm.
;
_exptl_crystal_colour colorless
_exptl_crystal_density_diffrn 1.452
_exptl_crystal_description block
_exptl_crystal_F_000 608
_exptl_crystal_size_max 0.42
_exptl_crystal_size_mid 0.25
_exptl_crystal_size_min 0.14
_refine_diff_density_max 0.187
_refine_diff_density_min -0.256
_refine_diff_density_rms 0.044
_refine_ls_extinction_method none
_refine_ls_goodness_of_fit_ref 1.025
_refine_ls_hydrogen_treatment constr
_refine_ls_matrix_type full
_refine_ls_number_parameters 92
_refine_ls_number_reflns 1503
_refine_ls_number_restraints 0
_refine_ls_restrained_S_all 1.025
_refine_ls_R_factor_all 0.0597
_refine_ls_R_factor_gt 0.0426
_refine_ls_shift/su_max 0.000
_refine_ls_shift/su_mean 0.000
_refine_ls_structure_factor_coef Fsqd
_refine_ls_weighting_details 'w=1/[\s^2^(Fo^2^)+(0.0525P)^2^+0.4317P] where P=(Fo^2^+2Fc^2^)/3'
_refine_ls_weighting_scheme calc
_refine_ls_wR_factor_gt 0.1085
_refine_ls_wR_factor_ref 0.1181
_reflns_Friedel_coverage 0.000
_reflns_number_gt 1103
_reflns_number_total 1503
_reflns_threshold_expression 'I > 2\s(I)'
_cod_data_source_file d3py01250f2.cif
_cod_data_source_block 3_CCDC1
_cod_depositor_comments 'Adding full bibliography for 1570470--1570474.cif.'
_cod_database_code 1570471
_shelx_shelxl_version_number 2014/7
_shelx_space_group_comment
;
The symmetry employed for this shelxl refinement is uniquely defined
by the following loop, which should always be used as a source of
symmetry information in preference to the above space-group names.
They are only intended as comments.
;

loop_
_space_group_symop_operation_xyz
'x, y, z'
'-x+1/2, -y, z+1/2'
'-x, y+1/2, -z+1/2'
'x+1/2, -y+1/2, -z'
'-x, -y, -z'
'x-1/2, y, -z-1/2'
'x, -y-1/2, z-1/2'
'-x-1/2, y-1/2, z'

loop_
_atom_site_label
_atom_site_type_symbol
_atom_site_fract_x
_atom_site_fract_y
_atom_site_fract_z
_atom_site_U_iso_or_equiv
_atom_site_adp_type
_atom_site_occupancy
_atom_site_site_symmetry_order
_atom_site_calc_flag
_atom_site_refinement_flags_posn
_atom_site_refinement_flags_adp
_atom_site_refinement_flags_occupancy
_atom_site_disorder_assembly
_atom_site_disorder_group
O1 O 0.79548(17) 0.31765(13) 0.41363(7) 0.0499(4) Uani 1 1 d . . . . .
O2 O 0.48302(16) 0.25173(10) 0.43180(7) 0.0385(3) Uani 1 1 d . . . . .
O3 O 0.39306(17) 0.50636(10) 0.40878(7) 0.0417(3) Uani 1 1 d . . . . .
O4 O 0.40706(17) 0.37968(12) 0.30757(6) 0.0444(3) Uani 1 1 d . . . . .
C1 C 0.6669(3) 0.52907(17) 0.32891(10) 0.0458(5) Uani 1 1 d . . . . .
H1A H 0.5945 0.5944 0.3042 0.069 Uiso 1 1 calc R U . . .
H1B H 0.7512 0.4842 0.2960 0.069 Uiso 1 1 calc R U . . .
H1C H 0.7490 0.5665 0.3653 0.069 Uiso 1 1 calc R U . . .
C2 C 0.5201(2) 0.43869(14) 0.36204(8) 0.0308(4) Uani 1 1 d . . . . .
C3 C 0.6187(2) 0.33280(15) 0.40438(9) 0.0325(4) Uani 1 1 d . . . . .
C4 C 0.2777(2) 0.29249(16) 0.41542(9) 0.0336(4) Uani 1 1 d . . . . .
H4 H 0.1792 0.2344 0.4365 0.040 Uiso 1 1 calc R U . . .
C5 C 0.2527(3) 0.42329(15) 0.44484(10) 0.0385(4) Uani 1 1 d . . . . .
H5A H 0.1157 0.4525 0.4374 0.046 Uiso 1 1 calc R U . . .
H5B H 0.2797 0.4232 0.4955 0.046 Uiso 1 1 calc R U . . .
C6 C 0.2587(3) 0.29357(19) 0.33615(9) 0.0438(5) Uani 1 1 d . . . . .
H6A H 0.2807 0.2090 0.3175 0.053 Uiso 1 1 calc R U . . .
H6B H 0.1245 0.3208 0.3226 0.053 Uiso 1 1 calc R U . . .

loop_
_atom_site_aniso_label
_atom_site_aniso_U_11
_atom_site_aniso_U_22
_atom_site_aniso_U_33
_atom_site_aniso_U_23
_atom_site_aniso_U_13
_atom_site_aniso_U_12
O1 0.0227(6) 0.0543(8) 0.0727(9) 0.0028(7) -0.0045(6) 0.0061(6)
O2 0.0284(6) 0.0298(6) 0.0574(7) 0.0078(5) 0.0000(5) 0.0017(5)
O3 0.0346(7) 0.0218(5) 0.0688(8) -0.0009(5) 0.0192(6) 0.0010(5)
O4 0.0347(7) 0.0581(8) 0.0405(6) 0.0041(6) -0.0040(5) -0.0109(6)
C1 0.0428(10) 0.0343(9) 0.0603(11) 0.0038(8) 0.0151(9) -0.0068(8)
C2 0.0249(8) 0.0261(8) 0.0414(8) -0.0012(6) 0.0040(6) 0.0001(6)
C3 0.0243(8) 0.0285(8) 0.0448(8) -0.0043(7) 0.0003(7) 0.0007(6)
C4 0.0207(8) 0.0300(8) 0.0501(9) -0.0002(7) 0.0028(7) -0.0040(6)
C5 0.0257(8) 0.0329(9) 0.0570(10) -0.0030(8) 0.0113(7) -0.0033(7)
C6 0.0301(9) 0.0497(11) 0.0516(10) -0.0063(9) -0.0027(8) -0.0122(8)

loop_
_atom_type_symbol
_atom_type_description
_atom_type_scat_dispersion_real
_atom_type_scat_dispersion_imag
_atom_type_scat_source
C C 0.0033 0.0016 'International Tables Vol C Tables 4.2.6.8 and 6.1.1.4'
H H 0.0000 0.0000 'International Tables Vol C Tables 4.2.6.8 and 6.1.1.4'
O O 0.0106 0.0060 'International Tables Vol C Tables 4.2.6.8 and 6.1.1.4'

loop_
_geom_angle_atom_site_label_1
_geom_angle_atom_site_label_2
_geom_angle_atom_site_label_3
_geom_angle
_geom_angle_site_symmetry_1
_geom_angle_site_symmetry_3
_geom_angle_publ_flag
C3 O2 C4 110.82(12) . . ?
C2 O3 C5 111.72(11) . . ?
C2 O4 C6 111.58(12) . . ?
C2 C1 H1A 109.5 . . ?
C2 C1 H1B 109.5 . . ?
H1A C1 H1B 109.5 . . ?
C2 C1 H1C 109.5 . . ?
H1A C1 H1C 109.5 . . ?
H1B C1 H1C 109.5 . . ?
O3 C2 O4 111.00(12) . . ?
O3 C2 C1 109.00(13) . . ?
O4 C2 C1 108.80(13) . . ?
O3 C2 C3 107.52(12) . . ?
O4 C2 C3 106.55(12) . . ?
C1 C2 C3 113.97(14) . . ?
O1 C3 O2 121.01(15) . . ?
O1 C3 C2 126.59(15) . . ?
O2 C3 C2 112.39(13) . . ?
O2 C4 C5 107.25(13) . . ?
O2 C4 C6 106.92(13) . . ?
C5 C4 C6 110.65(15) . . ?
O2 C4 H4 110.6 . . ?
C5 C4 H4 110.6 . . ?
C6 C4 H4 110.6 . . ?
O3 C5 C4 108.25(13) . . ?
O3 C5 H5A 110.0 . . ?
C4 C5 H5A 110.0 . . ?
O3 C5 H5B 110.0 . . ?
C4 C5 H5B 110.0 . . ?
H5A C5 H5B 108.4 . . ?
O4 C6 C4 108.60(13) . . ?
O4 C6 H6A 110.0 . . ?
C4 C6 H6A 110.0 . . ?
O4 C6 H6B 110.0 . . ?
C4 C6 H6B 110.0 . . ?
H6A C6 H6B 108.4 . . ?

loop_
_geom_bond_atom_site_label_1
_geom_bond_atom_site_label_2
_geom_bond_distance
_geom_bond_site_symmetry_2
_geom_bond_publ_flag
O1 C3 1.1965(19) . ?
O2 C3 1.3446(19) . ?
O2 C4 1.4610(19) . ?
O3 C2 1.4122(18) . ?
O3 C5 1.4477(19) . ?
O4 C2 1.4149(19) . ?
O4 C6 1.443(2) . ?
C1 C2 1.499(2) . ?
C1 H1A 0.9600 . ?
C1 H1B 0.9600 . ?
C1 H1C 0.9600 . ?
C2 C3 1.521(2) . ?
C4 C5 1.496(2) . ?
C4 C6 1.499(2) . ?
C4 H4 0.9800 . ?
C5 H5A 0.9700 . ?
C5 H5B 0.9700 . ?
C6 H6A 0.9700 . ?
C6 H6B 0.9700 . ?

loop_
_geom_torsion_atom_site_label_1
_geom_torsion_atom_site_label_2
_geom_torsion_atom_site_label_3
_geom_torsion_atom_site_label_4
_geom_torsion
_geom_torsion_site_symmetry_1
_geom_torsion_site_symmetry_2
_geom_torsion_site_symmetry_3
_geom_torsion_site_symmetry_4
_geom_torsion_publ_flag
C5 O3 C2 O4 62.57(17) . . . . ?
C5 O3 C2 C1 -177.62(14) . . . . ?
C5 O3 C2 C3 -53.61(17) . . . . ?
C6 O4 C2 O3 -58.56(17) . . . . ?
C6 O4 C2 C1 -178.49(15) . . . . ?
C6 O4 C2 C3 58.21(16) . . . . ?
C4 O2 C3 O1 178.04(15) . . . . ?
C4 O2 C3 C2 -2.54(18) . . . . ?
O3 C2 C3 O1 -119.94(18) . . . . ?
O4 C2 C3 O1 120.99(17) . . . . ?
C1 C2 C3 O1 1.0(2) . . . . ?
O3 C2 C3 O2 60.68(16) . . . . ?
O4 C2 C3 O2 -58.39(16) . . . . ?
C1 C2 C3 O2 -178.39(14) . . . . ?
C3 O2 C4 C5 -57.80(17) . . . . ?
C3 O2 C4 C6 60.92(17) . . . . ?
C2 O3 C5 C4 -4.83(19) . . . . ?
O2 C4 C5 O3 62.76(17) . . . . ?
C6 C4 C5 O3 -53.51(18) . . . . ?
C2 O4 C6 C4 -1.57(19) . . . . ?
O2 C4 C6 O4 -59.20(18) . . . . ?
C5 C4 C6 O4 57.29(18) . . . . ?
